data_8106551
loop_
_publ_author_name
'Hao, Wen-Jing'
'Xu, Xiao-Yan'
'Zhang, Dai-Zun'
'Han, Rui'

_publ_section_title
;
 Crystal structure of
 4-(4-hydroxy-3-methoxy-phenyl)-2,7,7-trimethyl-5-oxo-1,4,5,6,7,8-hexahydro-quinoline-3-carboxylic
 acid methyl ester, C21H25NO5
;
_journal_issue 3
_journal_name_full 'Zeitschrift f\"ur Kristallographie - New Crystal Structures'
_journal_page_first 409
_journal_page_last 410
_journal_paper_doi 10.1515/ncrs-2016-0291
_journal_volume 232
_journal_year 2017
_chemical_formula_sum 'C21 H25 N O5'
_chemical_formula_weight 371.42
_space_group_IT_number 14
_space_group_name_Hall '-P 2yn'
_space_group_name_H-M_alt 'P 1 21/n 1'
_symmetry_cell_setting monoclinic
_symmetry_space_group_name_H-M 'P 1 21/n 1'
_atom_sites_solution_hydrogens geom
_atom_sites_solution_primary direct
_atom_sites_solution_secondary difmap
_cell_angle_alpha 90.00
_cell_angle_beta 102.625(3)
_cell_angle_gamma 90.00
_cell_formula_units_Z 4
_cell_length_a 10.4501(19)
_cell_length_b 15.750(3)
_cell_length_c 12.043(2)
_cell_measurement_reflns_used 3747
_cell_measurement_temperature 296(2)
_cell_measurement_theta_max 28.08
_cell_measurement_theta_min 2.16
_cell_volume 1934.2(6)
_computing_cell_refinement 'Bruker SAINT'
_computing_data_collection 'Bruker APEX2'
_computing_data_reduction 'Bruker SAINT'
_computing_molecular_graphics 'Bruker SHELXTL'
_computing_publication_material 'Bruker SHELXTL'
_computing_structure_refinement 'SHELXL-97 (Sheldrick, 2008)'
_computing_structure_solution 'SHELXS-97 (Sheldrick, 2008)'
_diffrn_ambient_temperature 296(2)
_diffrn_measured_fraction_theta_full 0.999
_diffrn_measured_fraction_theta_max 0.999
_diffrn_measurement_device_type 'Bruker APEX-II CCD'
_diffrn_measurement_method '\f and \w scans'
_diffrn_radiation_monochromator graphite
_diffrn_radiation_source 'fine-focus sealed tube'
_diffrn_radiation_type MoK\a
_diffrn_radiation_wavelength 0.71073
_diffrn_reflns_av_R_equivalents 0.0193
_diffrn_reflns_av_sigmaI/netI 0.0214
_diffrn_reflns_limit_h_max 12
_diffrn_reflns_limit_h_min -12
_diffrn_reflns_limit_k_max 18
_diffrn_reflns_limit_k_min -16
_diffrn_reflns_limit_l_max 10
_diffrn_reflns_limit_l_min -14
_diffrn_reflns_number 9762
_diffrn_reflns_theta_full 25.00
_diffrn_reflns_theta_max 25.00
_diffrn_reflns_theta_min 2.16
_exptl_absorpt_coefficient_mu 0.091
_exptl_absorpt_correction_T_max 0.9759
_exptl_absorpt_correction_T_min 0.9654
_exptl_absorpt_correction_type multi-scan
_exptl_absorpt_process_details SADABS
_exptl_crystal_colour yellow
_exptl_crystal_density_diffrn 1.275
_exptl_crystal_density_method 'not measured'
_exptl_crystal_description block
_exptl_crystal_F_000 792
_exptl_crystal_size_max 0.39
_exptl_crystal_size_mid 0.35
_exptl_crystal_size_min 0.27
_refine_diff_density_max 0.280
_refine_diff_density_min -0.208
_refine_diff_density_rms 0.037
_refine_ls_extinction_coef 0.0125(16)
_refine_ls_extinction_expression Fc^*^=kFc[1+0.001xFc^2^\l^3^/sin(2\q)]^-1/4^
_refine_ls_extinction_method SHELXL
_refine_ls_goodness_of_fit_ref 1.083
_refine_ls_hydrogen_treatment mixed
_refine_ls_matrix_type full
_refine_ls_number_parameters 249
_refine_ls_number_reflns 3406
_refine_ls_number_restraints 6
_refine_ls_restrained_S_all 1.082
_refine_ls_R_factor_all 0.0514
_refine_ls_R_factor_gt 0.0406
_refine_ls_shift/su_max 0.000
_refine_ls_shift/su_mean 0.000
_refine_ls_structure_factor_coef Fsqd
_refine_ls_weighting_details 'calc w=1/[\s^2^(Fo^2^)+(0.0601P)^2^+0.4076P] where P=(Fo^2^+2Fc^2^)/3'
_refine_ls_weighting_scheme calc
_refine_ls_wR_factor_gt 0.1114
_refine_ls_wR_factor_ref 0.1177
_reflns_number_gt 2764
_reflns_number_total 3406
_reflns_threshold_expression >2sigma(I)
_cod_data_source_file suppl_ncrs-2016-0291_suppl.cif
_cod_data_source_block a
_cod_original_cell_volume 1934.3(6)
_cod_original_sg_symbol_H-M 'P2(1)/n  '
_cod_database_code 8106551

loop_
_symmetry_equiv_pos_as_xyz
'x, y, z'
'-x+1/2, y+1/2, -z+1/2'
'-x, -y, -z'
'x-1/2, -y-1/2, z-1/2'

loop_
_atom_site_label
_atom_site_type_symbol
_atom_site_fract_x
_atom_site_fract_y
_atom_site_fract_z
_atom_site_U_iso_or_equiv
_atom_site_adp_type
_atom_site_occupancy
_atom_site_symmetry_multiplicity
_atom_site_calc_flag
_atom_site_refinement_flags
_atom_site_disorder_assembly
_atom_site_disorder_group
C15 C 1.04804(14) 0.22405(9) 0.77988(12) 0.0302(3) Uani 1 1 d . . .
O5 O 0.92778(11) 0.27798(8) 0.60839(10) 0.0459(3) Uani 1 1 d . . .
O2 O 0.69873(11) 0.23929(8) 1.03129(9) 0.0439(3) Uani 1 1 d . . .
N1 N 1.18817(13) 0.17437(8) 0.94733(11) 0.0368(3) Uani 1 1 d . . .
H1A H 1.2395 0.1867 1.0114 0.044 Uiso 1 1 calc R . .
C4 C 0.83370(14) 0.19126(9) 0.90154(13) 0.0329(4) Uani 1 1 d . . .
H4A H 0.9102 0.2110 0.9492 0.040 Uiso 1 1 calc R . .
C14 C 1.14640(14) 0.23797(9) 0.87192(13) 0.0307(3) Uani 1 1 d . . .
C2 C 0.71583(15) 0.20077(9) 0.93349(13) 0.0325(4) Uani 1 1 d . . .
O1 O 0.48242(11) 0.17830(9) 0.89240(13) 0.0548(4) Uani 1 1 d . . .
C5 C 0.84018(14) 0.15248(9) 0.79907(13) 0.0315(3) Uani 1 1 d . . .
C19 C 1.21675(16) 0.32065(10) 0.89535(14) 0.0387(4) Uani 1 1 d . . .
H19A H 1.2964 0.3184 0.8665 0.046 Uiso 1 1 calc R . .
H19B H 1.2417 0.3293 0.9770 0.046 Uiso 1 1 calc R . .
C8 C 0.97206(14) 0.14151(9) 0.76615(13) 0.0320(4) Uani 1 1 d . . .
H8A H 0.9555 0.1249 0.6858 0.038 Uiso 1 1 calc R . .
C7 C 0.60700(15) 0.13205(11) 0.76264(14) 0.0419(4) Uani 1 1 d . . .
H7A H 0.5306 0.1118 0.7153 0.050 Uiso 1 1 calc R . .
C9 C 1.05275(15) 0.07179(10) 0.83618(14) 0.0352(4) Uani 1 1 d . . .
C12 C 1.15148(15) 0.09029(10) 0.92534(14) 0.0371(4) Uani 1 1 d . . .
C1 C 0.60105(15) 0.17018(10) 0.86371(14) 0.0371(4) Uani 1 1 d . . .
C16 C 1.01234(15) 0.28971(10) 0.69652(13) 0.0342(4) Uani 1 1 d . . .
C18 C 1.13427(16) 0.39568(10) 0.84138(14) 0.0388(4) Uani 1 1 d . . .
C17 C 1.08216(17) 0.37394(10) 0.71622(14) 0.0422(4) Uani 1 1 d . . .
H17A H 1.0222 0.4183 0.6816 0.051 Uiso 1 1 calc R . .
H17B H 1.1550 0.3734 0.6782 0.051 Uiso 1 1 calc R . .
O4 O 0.92563(14) -0.02307(8) 0.71196(14) 0.0703(5) Uani 1 1 d . . .
C6 C 0.72552(15) 0.12345(11) 0.73030(14) 0.0381(4) Uani 1 1 d . . .
H6A H 0.7278 0.0977 0.6612 0.046 Uiso 1 1 calc R . .
C3 C 0.81005(18) 0.27561(12) 1.10420(15) 0.0467(4) Uani 1 1 d . . .
H3A H 0.7847 0.3005 1.1689 0.070 Uiso 1 1 calc R . .
H3B H 0.8464 0.3187 1.0638 0.070 Uiso 1 1 calc R . .
H3C H 0.8746 0.2323 1.1293 0.070 Uiso 1 1 calc R . .
C10 C 1.01794(17) -0.01661(11) 0.80775(17) 0.0467(4) Uani 1 1 d U . .
C13 C 1.23382(19) 0.03018(12) 1.00672(18) 0.0572(5) Uani 1 1 d . . .
H13A H 1.2050 -0.0269 0.9879 0.086 Uiso 1 1 calc R . .
H13B H 1.2255 0.0430 1.0827 0.086 Uiso 1 1 calc R . .
H13C H 1.3239 0.0358 1.0019 0.086 Uiso 1 1 calc R . .
O3 O 1.06387(19) -0.07875(9) 0.85754(15) 0.0894(6) Uani 1 1 d . . .
C21 C 1.2197(2) 0.47501(11) 0.85234(19) 0.0583(5) Uani 1 1 d . . .
H21A H 1.2917 0.4654 0.8162 0.087 Uiso 1 1 calc R . .
H21B H 1.2529 0.4876 0.9314 0.087 Uiso 1 1 calc R . .
H21C H 1.1684 0.5220 0.8164 0.087 Uiso 1 1 calc R . .
C20 C 1.02050(19) 0.41088(12) 0.89928(17) 0.0519(5) Uani 1 1 d . . .
H20A H 0.9663 0.3611 0.8919 0.078 Uiso 1 1 calc R . .
H20B H 0.9694 0.4582 0.8640 0.078 Uiso 1 1 calc R . .
H20C H 1.0541 0.4229 0.9784 0.078 Uiso 1 1 calc R . .
C11 C 0.8837(3) -0.10792(14) 0.6768(3) 0.0983(10) Uani 1 1 d . . .
H11A H 0.8183 -0.1055 0.6071 0.147 Uiso 1 1 calc R . .
H11B H 0.8474 -0.1345 0.7347 0.147 Uiso 1 1 calc R . .
H11C H 0.9574 -0.1403 0.6650 0.147 Uiso 1 1 calc R . .
H1 H 0.493(2) 0.1945(15) 0.963(2) 0.078(8) Uiso 1 1 d . . .

loop_
_atom_site_aniso_label
_atom_site_aniso_U_11
_atom_site_aniso_U_22
_atom_site_aniso_U_33
_atom_site_aniso_U_23
_atom_site_aniso_U_13
_atom_site_aniso_U_12
C15 0.0286(8) 0.0320(8) 0.0304(8) -0.0015(6) 0.0071(6) 0.0007(6)
O5 0.0426(7) 0.0529(8) 0.0367(6) 0.0064(5) -0.0034(5) -0.0025(5)
O2 0.0375(6) 0.0543(7) 0.0418(7) -0.0100(5) 0.0127(5) -0.0058(5)
N1 0.0348(7) 0.0358(7) 0.0350(7) 0.0008(6) -0.0027(6) 0.0004(6)
C4 0.0279(8) 0.0325(8) 0.0359(8) 0.0000(6) 0.0015(6) -0.0035(6)
C14 0.0283(7) 0.0316(8) 0.0327(8) -0.0008(6) 0.0082(6) 0.0025(6)
C2 0.0342(8) 0.0305(8) 0.0325(8) 0.0012(6) 0.0063(6) 0.0003(6)
O1 0.0286(6) 0.0838(10) 0.0520(8) -0.0121(7) 0.0091(6) -0.0021(6)
C5 0.0308(8) 0.0281(8) 0.0340(8) 0.0019(6) 0.0038(6) 0.0004(6)
C19 0.0347(9) 0.0362(9) 0.0424(9) -0.0041(7) 0.0023(7) -0.0030(7)
C8 0.0308(8) 0.0326(8) 0.0311(8) -0.0030(6) 0.0038(6) -0.0001(6)
C7 0.0283(8) 0.0496(10) 0.0430(9) -0.0055(8) -0.0024(7) -0.0040(7)
C9 0.0320(8) 0.0312(8) 0.0429(9) -0.0022(7) 0.0092(7) 0.0019(6)
C12 0.0351(8) 0.0328(8) 0.0432(9) 0.0025(7) 0.0084(7) 0.0024(7)
C1 0.0283(8) 0.0393(9) 0.0430(9) 0.0035(7) 0.0064(7) 0.0017(6)
C16 0.0303(8) 0.0403(9) 0.0320(8) 0.0012(7) 0.0066(7) 0.0035(7)
C18 0.0402(9) 0.0312(8) 0.0445(9) -0.0021(7) 0.0082(7) -0.0006(7)
C17 0.0465(10) 0.0372(9) 0.0426(9) 0.0068(7) 0.0094(8) 0.0007(7)
O4 0.0623(9) 0.0366(7) 0.0958(11) -0.0208(7) -0.0179(8) 0.0014(6)
C6 0.0350(9) 0.0429(9) 0.0338(8) -0.0052(7) 0.0016(7) -0.0010(7)
C3 0.0483(10) 0.0498(10) 0.0419(10) -0.0121(8) 0.0093(8) -0.0072(8)
C10 0.0427(10) 0.0358(10) 0.0601(11) -0.0036(8) 0.0081(9) 0.0021(8)
C13 0.0535(11) 0.0431(11) 0.0668(13) 0.0129(9) -0.0047(10) 0.0039(9)
O3 0.1192(14) 0.0332(8) 0.0968(12) 0.0047(8) -0.0178(11) -0.0012(8)
C21 0.0611(12) 0.0363(10) 0.0756(14) -0.0028(9) 0.0108(11) -0.0077(9)
C20 0.0554(11) 0.0448(10) 0.0579(11) -0.0060(8) 0.0179(9) 0.0088(9)
C11 0.0821(18) 0.0458(13) 0.145(3) -0.0355(15) -0.0219(17) -0.0083(12)

loop_
_atom_type_symbol
_atom_type_description
_atom_type_scat_dispersion_real
_atom_type_scat_dispersion_imag
_atom_type_scat_source
C C 0.0033 0.0016 'International Tables Vol C Tables 4.2.6.8 and 6.1.1.4'
H H 0.0000 0.0000 'International Tables Vol C Tables 4.2.6.8 and 6.1.1.4'
N N 0.0061 0.0033 'International Tables Vol C Tables 4.2.6.8 and 6.1.1.4'
O O 0.0106 0.0060 'International Tables Vol C Tables 4.2.6.8 and 6.1.1.4'

loop_
_geom_angle_atom_site_label_1
_geom_angle_atom_site_label_2
_geom_angle_atom_site_label_3
_geom_angle
_geom_angle_site_symmetry_1
_geom_angle_site_symmetry_3
C14 C15 C16 119.42(14) . .
C14 C15 C8 120.97(13) . .
C16 C15 C8 119.57(13) . .
C2 O2 C3 117.90(12) . .
C14 N1 C12 122.75(13) . .
C14 N1 H1A 118.6 . .
C12 N1 H1A 118.6 . .
C2 C4 C5 121.04(14) . .
C2 C4 H4A 119.5 . .
C5 C4 H4A 119.5 . .
C15 C14 N1 120.20(14) . .
C15 C14 C19 123.41(14) . .
N1 C14 C19 116.37(13) . .
O2 C2 C4 125.52(14) . .
O2 C2 C1 114.52(13) . .
C4 C2 C1 119.96(14) . .
C1 O1 H1 110.1(17) . .
C6 C5 C4 118.32(14) . .
C6 C5 C8 121.53(14) . .
C4 C5 C8 120.14(13) . .
C14 C19 C18 112.79(13) . .
C14 C19 H19A 109.0 . .
C18 C19 H19A 109.0 . .
C14 C19 H19B 109.0 . .
C18 C19 H19B 109.0 . .
H19A C19 H19B 107.8 . .
C15 C8 C9 110.20(12) . .
C15 C8 C5 110.89(12) . .
C9 C8 C5 111.13(12) . .
C15 C8 H8A 108.2 . .
C9 C8 H8A 108.2 . .
C5 C8 H8A 108.2 . .
C1 C7 C6 120.66(15) . .
C1 C7 H7A 119.7 . .
C6 C7 H7A 119.7 . .
C12 C9 C10 120.05(15) . .
C12 C9 C8 121.33(14) . .
C10 C9 C8 118.58(14) . .
C9 C12 N1 119.31(14) . .
C9 C12 C13 128.07(15) . .
N1 C12 C13 112.60(14) . .
O1 C1 C7 119.09(15) . .
O1 C1 C2 121.72(15) . .
C7 C1 C2 119.18(14) . .
O5 C16 C15 121.40(15) . .
O5 C16 C17 119.78(14) . .
C15 C16 C17 118.81(14) . .
C19 C18 C20 110.63(14) . .
C19 C18 C21 109.45(14) . .
C20 C18 C21 109.43(15) . .
C19 C18 C17 107.11(13) . .
C20 C18 C17 109.99(14) . .
C21 C18 C17 110.20(15) . .
C16 C17 C18 114.14(13) . .
C16 C17 H17A 108.7 . .
C18 C17 H17A 108.7 . .
C16 C17 H17B 108.7 . .
C18 C17 H17B 108.7 . .
H17A C17 H17B 107.6 . .
C10 O4 C11 116.13(17) . .
C5 C6 C7 120.85(15) . .
C5 C6 H6A 119.6 . .
C7 C6 H6A 119.6 . .
O2 C3 H3A 109.5 . .
O2 C3 H3B 109.5 . .
H3A C3 H3B 109.5 . .
O2 C3 H3C 109.5 . .
H3A C3 H3C 109.5 . .
H3B C3 H3C 109.5 . .
O3 C10 O4 120.46(17) . .
O3 C10 C9 127.75(18) . .
O4 C10 C9 111.76(15) . .
C12 C13 H13A 109.5 . .
C12 C13 H13B 109.5 . .
H13A C13 H13B 109.5 . .
C12 C13 H13C 109.5 . .
H13A C13 H13C 109.5 . .
H13B C13 H13C 109.5 . .
C18 C21 H21A 109.5 . .
C18 C21 H21B 109.5 . .
H21A C21 H21B 109.5 . .
C18 C21 H21C 109.5 . .
H21A C21 H21C 109.5 . .
H21B C21 H21C 109.5 . .
C18 C20 H20A 109.5 . .
C18 C20 H20B 109.5 . .
H20A C20 H20B 109.5 . .
C18 C20 H20C 109.5 . .
H20A C20 H20C 109.5 . .
H20B C20 H20C 109.5 . .
O4 C11 H11A 109.5 . .
O4 C11 H11B 109.5 . .
H11A C11 H11B 109.5 . .
O4 C11 H11C 109.5 . .
H11A C11 H11C 109.5 . .
H11B C11 H11C 109.5 . .

loop_
_geom_bond_atom_site_label_1
_geom_bond_atom_site_label_2
_geom_bond_distance
_geom_bond_site_symmetry_2
C15 C14 1.355(2) .
C15 C16 1.433(2) .
C15 C8 1.513(2) .
O5 C16 1.2375(19) .
O2 C2 1.3709(18) .
O2 C3 1.416(2) .
N1 C14 1.359(2) .
N1 C12 1.388(2) .
N1 H1A 0.8600 .
C4 C2 1.377(2) .
C4 C5 1.392(2) .
C4 H4A 0.9300 .
C14 C19 1.492(2) .
C2 C1 1.392(2) .
O1 C1 1.364(2) .
O1 H1 0.87(3) .
C5 C6 1.377(2) .
C5 C8 1.525(2) .
C19 C18 1.522(2) .
C19 H19A 0.9700 .
C19 H19B 0.9700 .
C8 C9 1.522(2) .
C8 H8A 0.9800 .
C7 C1 1.371(2) .
C7 C6 1.384(2) .
C7 H7A 0.9300 .
C9 C12 1.348(2) .
C9 C10 1.461(2) .
C12 C13 1.493(2) .
C16 C17 1.508(2) .
C18 C20 1.523(2) .
C18 C21 1.525(2) .
C18 C17 1.525(2) .
C17 H17A 0.9700 .
C17 H17B 0.9700 .
O4 C10 1.336(2) .
O4 C11 1.441(2) .
C6 H6A 0.9300 .
C3 H3A 0.9600 .
C3 H3B 0.9600 .
C3 H3C 0.9600 .
C10 O3 1.193(2) .
C13 H13A 0.9600 .
C13 H13B 0.9600 .
C13 H13C 0.9600 .
C21 H21A 0.9600 .
C21 H21B 0.9600 .
C21 H21C 0.9600 .
C20 H20A 0.9600 .
C20 H20B 0.9600 .
C20 H20C 0.9600 .
C11 H11A 0.9600 .
C11 H11B 0.9600 .
C11 H11C 0.9600 .

loop_
_geom_torsion_atom_site_label_1
_geom_torsion_atom_site_label_2
_geom_torsion_atom_site_label_3
_geom_torsion_atom_site_label_4
_geom_torsion
_geom_torsion_site_symmetry_1
_geom_torsion_site_symmetry_2
_geom_torsion_site_symmetry_3
_geom_torsion_site_symmetry_4
C16 C15 C14 N1 -175.03(13) . . . .
C8 C15 C14 N1 7.3(2) . . . .
C16 C15 C14 C19 3.3(2) . . . .
C8 C15 C14 C19 -174.37(13) . . . .
C12 N1 C14 C15 11.9(2) . . . .
C12 N1 C14 C19 -166.56(14) . . . .
C3 O2 C2 C4 2.7(2) . . . .
C3 O2 C2 C1 -177.10(14) . . . .
C5 C4 C2 O2 -178.73(14) . . . .
C5 C4 C2 C1 1.0(2) . . . .
C2 C4 C5 C6 -0.2(2) . . . .
C2 C4 C5 C8 -179.14(13) . . . .
C15 C14 C19 C18 25.5(2) . . . .
N1 C14 C19 C18 -156.08(14) . . . .
C14 C15 C8 C9 -22.48(19) . . . .
C16 C15 C8 C9 159.85(13) . . . .
C14 C15 C8 C5 100.99(16) . . . .
C16 C15 C8 C5 -76.68(17) . . . .
C6 C5 C8 C15 131.83(15) . . . .
C4 C5 C8 C15 -49.30(18) . . . .
C6 C5 C8 C9 -105.23(17) . . . .
C4 C5 C8 C9 73.64(17) . . . .
C15 C8 C9 C12 21.8(2) . . . .
C5 C8 C9 C12 -101.49(17) . . . .
C15 C8 C9 C10 -160.54(14) . . . .
C5 C8 C9 C10 76.13(17) . . . .
C10 C9 C12 N1 176.39(14) . . . .
C8 C9 C12 N1 -6.0(2) . . . .
C10 C9 C12 C13 -1.9(3) . . . .
C8 C9 C12 C13 175.69(17) . . . .
C14 N1 C12 C9 -12.5(2) . . . .
C14 N1 C12 C13 166.03(15) . . . .
C6 C7 C1 O1 179.40(16) . . . .
C6 C7 C1 C2 0.4(3) . . . .
O2 C2 C1 O1 -0.3(2) . . . .
C4 C2 C1 O1 179.94(15) . . . .
O2 C2 C1 C7 178.69(14) . . . .
C4 C2 C1 C7 -1.1(2) . . . .
C14 C15 C16 O5 176.18(14) . . . .
C8 C15 C16 O5 -6.1(2) . . . .
C14 C15 C16 C17 -2.4(2) . . . .
C8 C15 C16 C17 175.31(13) . . . .
C14 C19 C18 C20 68.63(18) . . . .
C14 C19 C18 C21 -170.71(15) . . . .
C14 C19 C18 C17 -51.25(18) . . . .
O5 C16 C17 C18 153.95(15) . . . .
C15 C16 C17 C18 -27.5(2) . . . .
C19 C18 C17 C16 52.84(18) . . . .
C20 C18 C17 C16 -67.45(18) . . . .
C21 C18 C17 C16 171.81(14) . . . .
C4 C5 C6 C7 -0.5(2) . . . .
C8 C5 C6 C7 178.43(15) . . . .
C1 C7 C6 C5 0.4(3) . . . .
C11 O4 C10 O3 2.1(3) . . . .
C11 O4 C10 C9 -179.62(19) . . . .
C12 C9 C10 O3 3.2(3) . . . .
C8 C9 C10 O3 -174.5(2) . . . .
C12 C9 C10 O4 -174.90(16) . . . .
C8 C9 C10 O4 7.4(2) . . . .
